data_1573027
loop_
_publ_author_name
'Roper, Natalie J.'
'Campbell, Aaron D. G.'
'Waddell, Paul G.'
'Brown, Alistair K.'
'Ermanis, Kristaps'
'Armstrong, Roly J.'

_publ_section_title
;
 A stereodivergent multicomponent approach for the synthesis of C-N
 atropisomeric peptide analogues.
;
_journal_issue 40
_journal_name_full 'Chemical science'
_journal_page_first 16743
_journal_page_last 16751
_journal_paper_doi 10.1039/d4sc04700a
_journal_volume 15
_journal_year 2024
_chemical_formula_moiety 'C33 H34 N2 O2'
_chemical_formula_sum 'C33 H34 N2 O2'
_chemical_formula_weight 490.62
_space_group_crystal_system triclinic
_space_group_IT_number 2
_space_group_name_Hall '-P 1'
_space_group_name_H-M_alt 'P -1'
_atom_sites_solution_hydrogens mixed
_atom_sites_solution_primary dual
_audit_creation_date 2024-09-10
_audit_creation_method
;
Olex2 1.5-ac5-023
(compiled 2022.04.12 svn.rca3783a0 for Rigaku Oxford Diffraction, GUI svn.r6498)
;
_audit_update_record
;
2024-09-10 deposited with the CCDC.	2024-09-16 downloaded from the CCDC.
;
_cell_angle_alpha 95.4770(10)
_cell_angle_beta 94.5580(10)
_cell_angle_gamma 109.670(2)
_cell_formula_units_Z 2
_cell_length_a 9.6100(2)
_cell_length_b 9.7457(2)
_cell_length_c 15.6810(3)
_cell_measurement_reflns_used 12839
_cell_measurement_temperature 150.0(2)
_cell_measurement_theta_max 75.4440
_cell_measurement_theta_min 2.8620
_cell_volume 1366.82(5)
_computing_cell_refinement 'CrysAlisPro 1.171.43.126a (Rigaku OD, 2024)'
_computing_data_collection 'CrysAlisPro system (CCD 43.126a 64-bit (release 11-06-2024))'
_computing_data_reduction 'CrysAlisPro 1.171.43.126a (Rigaku OD, 2024)'
_computing_molecular_graphics 'Olex2 1.5-ac5-023 (Dolomanov et al., 2009)'
_computing_publication_material 'Olex2 1.5-ac5-023 (Dolomanov et al., 2009)'
_computing_structure_refinement 'SHELXL 2019/1 (Sheldrick, 2015)'
_computing_structure_solution 'SHELXT 2018/2 (Sheldrick, 2018)'
_diffrn_ambient_environment N~2~
_diffrn_ambient_temperature 150.0(2)
_diffrn_detector 'Hybrid Pixel Array Detector'
_diffrn_detector_area_resol_mean 10.0000
_diffrn_detector_type 'HyPix-Arc 100'
_diffrn_measured_fraction_theta_full 0.999
_diffrn_measured_fraction_theta_max 0.913
_diffrn_measurement_details
;
List of Runs (angles in degrees, time in seconds):

  # Type    Start    End  Width  t~exp~   \w     \q     \k     \f   Frames
#--------------------------------------------------------------------------
  1  \w     55.00 105.00   0.50    0.61    --  108.12 -77.00 120.00  100
  2  \w     35.00 105.00   0.50    0.61    --  108.12 -95.00  30.00  140
  3  \w     24.00 105.00   0.50    0.61    --   97.16 -95.00 -30.00  162
  4  \w     31.00  71.00   0.50    0.61    --  108.12 -61.00 -90.00   80
  5  \w     16.00  51.00   0.50    0.61    --   97.16 -45.00-180.00   70
  6  \w     77.00 178.00   0.50    0.61    --  108.12  77.00-120.00  202
  7  \w     77.00 178.00   0.50    0.61    --  108.12  77.00-120.00  202
  8  \w     74.00 173.00   0.50    0.61    --   97.16 125.00-120.00  198
  9  \w     17.00  43.00   0.50    0.15    --   54.00  88.00 -89.85   52
 10  \w     16.00  43.00   0.50    0.15    --   54.00  89.00 -45.27   54
 11  \w    -48.00 -15.00   0.50    0.15    --   14.00 129.00 -53.02   66
 12  \w    -43.00  35.00   0.50    0.15    --  -47.30  38.00-180.00  156
 13  \w    -51.00 -11.00   0.50    0.61    --  -92.45  45.00   0.00   80
 14  \w    -51.00 -11.00   0.50    0.61    --  -92.45  45.00  30.00   80
 15  \w    -71.00 -15.00   0.50    0.61    --  -92.45  61.00 120.00  112
 16  \w   -112.00 -16.00   0.50    0.61    --  -92.45 125.00 120.00  192
 17  \w   -112.00 -16.00   0.50    0.61    --  -92.45 125.00 120.00  192
 18  \w   -152.00 -51.00   0.50    0.61    --  -78.00 -68.00  21.35  202
 19  \w   -166.00 -64.00   0.50    0.61    --  -90.00 -65.00  45.33  204
 20  \w   -152.00 -51.00   0.50    0.61    --  -78.00 -68.00  21.35  202
 21  \w   -158.00 -56.00   0.50    0.61    --  -86.00 -74.00 -43.71  204
 22  \w   -130.00  19.00   0.50    0.15    --  -47.30 -19.00   0.00  298
 23  \w   -121.00 -23.00   0.50    0.61    --  -99.00 138.00-151.67  196
 24  \w   -166.00 -64.00   0.50    0.61    --  -90.00 -65.00  45.33  204
 25  \w   -168.00 -73.00   0.50    0.61    --  -92.45-125.00  90.00  190
 26  \w   -166.00 -83.00   0.50    0.61    --  -92.45 -95.00  90.00  166
 27  \w   -166.00 -83.00   0.50    0.61    --  -92.45 -95.00-180.00  166
;
_diffrn_measurement_device 'four-circle diffractometer'
_diffrn_measurement_device_type 'XtaLAB Synergy, Single source at home/near, HyPix-Arc 100'
_diffrn_measurement_method '\w scans'
_diffrn_orient_matrix_type 'CrysAlisPro convention (1999,Acta A55,543-557)'
_diffrn_orient_matrix_UB_11 0.1351535000
_diffrn_orient_matrix_UB_12 -0.0326957000
_diffrn_orient_matrix_UB_13 0.0402362000
_diffrn_orient_matrix_UB_21 -0.0836845000
_diffrn_orient_matrix_UB_22 -0.0519672000
_diffrn_orient_matrix_UB_23 0.0773694000
_diffrn_orient_matrix_UB_31 -0.0642614000
_diffrn_orient_matrix_UB_32 -0.1577881000
_diffrn_orient_matrix_UB_33 -0.0477033000
_diffrn_radiation_monochromator graphite
_diffrn_radiation_probe x-ray
_diffrn_radiation_type CuK\a
_diffrn_radiation_wavelength 1.54184
_diffrn_reflns_av_R_equivalents 0.0268
_diffrn_reflns_av_unetI/netI 0.0237
_diffrn_reflns_Laue_measured_fraction_full 0.999
_diffrn_reflns_Laue_measured_fraction_max 0.913
_diffrn_reflns_limit_h_max 11
_diffrn_reflns_limit_h_min -11
_diffrn_reflns_limit_k_max 10
_diffrn_reflns_limit_k_min -12
_diffrn_reflns_limit_l_max 19
_diffrn_reflns_limit_l_min -18
_diffrn_reflns_number 20367
_diffrn_reflns_point_group_measured_fraction_full 0.999
_diffrn_reflns_point_group_measured_fraction_max 0.913
_diffrn_reflns_theta_full 67.684
_diffrn_reflns_theta_max 77.454
_diffrn_reflns_theta_min 2.851
_diffrn_source 'fine-focus sealed X-ray tube'
_diffrn_source_type 'Enhance (Cu) X-ray Source'
_exptl_absorpt_coefficient_mu 0.577
_exptl_absorpt_correction_T_max 0.971
_exptl_absorpt_correction_T_min 0.954
_exptl_absorpt_correction_type analytical
_exptl_absorpt_process_details
;
CrysAlisPro 1.171.43.126a (Rigaku Oxford Diffraction, 2024)
Analytical numeric absorption correction using a multifaceted crystal
model based on expressions derived by R.C. Clark & J.S. Reid.
(Clark, R. C. & Reid, J. S. (1995). Acta Cryst. A51, 887-897)
Empirical absorption correction using spherical harmonics,
implemented in SCALE3 ABSPACK scaling algorithm.
;
_exptl_crystal_colour colourless
_exptl_crystal_colour_primary colourless
_exptl_crystal_density_diffrn 1.192
_exptl_crystal_description prism
_exptl_crystal_F_000 524
_exptl_crystal_size_max 0.11
_exptl_crystal_size_mid 0.09
_exptl_crystal_size_min 0.07
_refine_diff_density_max 0.394
_refine_diff_density_min -0.328
_refine_diff_density_rms 0.034
_refine_ls_extinction_coef 0.0024(3)
_refine_ls_extinction_expression Fc^*^=kFc[1+0.001xFc^2^\l^3^/sin(2\q)]^-1/4^
_refine_ls_extinction_method 'SHELXL-2019/1 (Sheldrick 2019)'
_refine_ls_goodness_of_fit_ref 1.061
_refine_ls_hydrogen_treatment mixed
_refine_ls_matrix_type full
_refine_ls_number_parameters 343
_refine_ls_number_reflns 5299
_refine_ls_number_restraints 0
_refine_ls_restrained_S_all 1.061
_refine_ls_R_factor_all 0.0397
_refine_ls_R_factor_gt 0.0361
_refine_ls_shift/su_max 0.001
_refine_ls_shift/su_mean 0.000
_refine_ls_structure_factor_coef Fsqd
_refine_ls_weighting_details 'w=1/[\s^2^(Fo^2^)+(0.0405P)^2^+0.4076P] where P=(Fo^2^+2Fc^2^)/3'
_refine_ls_weighting_scheme calc
_refine_ls_wR_factor_gt 0.0915
_refine_ls_wR_factor_ref 0.0944
_reflns_Friedel_coverage 0.000
_reflns_number_gt 4800
_reflns_number_total 5299
_reflns_threshold_expression 'I > 2\s(I)'
_cod_data_source_file d4sc04700a3.cif
_cod_data_source_block rja240026_fa
_cod_database_code 1573027
_chemical_oxdiff_formula 'C33 H34 N2 O2'
_shelx_space_group_comment
;
The symmetry employed for this shelxl refinement is uniquely defined
by the following loop, which should always be used as a source of
symmetry information in preference to the above space-group names.
They are only intended as comments.
;
_shelx_estimated_absorpt_t_max 0.961
_shelx_estimated_absorpt_t_min 0.939
_diffrn_oxdiff_digest_frames
;
01399655a3b6f0558372be6fada5d7386904170bd0d
;
_olex2_refinement_description
;
1. Fixed Uiso
 At 1.2 times of:
  All C(H) groups, All N(H) groups
 At 1.5 times of:
  All C(H,H,H) groups
2.a Ternary CH refined with riding coordinates:
 C8(H8)
2.b Aromatic/amide H refined with riding coordinates:
 C3(H3), C4(H4), C5(H5), C6(H6), C7(H7), C11(H11), C12(H12), C13(H13),
 C14(H14), C15(H15), C22(H22), C24(H24), C27(H27), C28(H28), C29(H29), C30(H30),
  C31(H31)
2.c Idealised Me refined as rotating group:
 C17(H17A,H17B,H17C), C18(H18A,H18B,H18C), C19(H19A,H19B,H19C), C32(H32A,H32B,
 H32C), C33(H33A,H33B,H33C)
;
_shelx_shelxl_version_number 2019/1
_olex2_submission_special_instructions 'No special instructions were received'
_oxdiff_exptl_absorpt_empirical_details
;
Empirical correction (ABSPACK) includes:
- Absorption correction using spherical harmonics
- Frame scaling
;
_oxdiff_exptl_absorpt_empirical_full_max 1.124
_oxdiff_exptl_absorpt_empirical_full_min 0.821

loop_
_space_group_symop_operation_xyz
'x, y, z'
'-x, -y, -z'

loop_
_atom_site_label
_atom_site_type_symbol
_atom_site_fract_x
_atom_site_fract_y
_atom_site_fract_z
_atom_site_U_iso_or_equiv
_atom_site_adp_type
_atom_site_occupancy
_atom_site_site_symmetry_order
_atom_site_calc_flag
_atom_site_refinement_flags_posn
_atom_site_refinement_flags_adp
_atom_site_refinement_flags_occupancy
_atom_site_disorder_assembly
_atom_site_disorder_group
O1 O 0.50144(8) 0.46637(8) 0.73120(5) 0.02511(18) Uani 1 1 d . . . . .
O2 O 0.94938(9) 0.51476(10) 0.85359(6) 0.0355(2) Uani 1 1 d . . . . .
N1 N 0.72501(10) 0.64208(10) 0.72937(6) 0.0208(2) Uani 1 1 d . . . . .
N2 N 0.69848(11) 0.40311(11) 0.84798(6) 0.0245(2) Uani 1 1 d . . . . .
H2 H 0.6144(16) 0.3868(15) 0.8155(9) 0.029 Uiso 1 1 d . U . . .
C1 C 0.57489(12) 0.59800(12) 0.73319(7) 0.0215(2) Uani 1 1 d . . . . .
C2 C 0.49512(12) 0.70727(12) 0.74132(7) 0.0226(2) Uani 1 1 d . . . . .
C3 C 0.35855(13) 0.65645(13) 0.77473(7) 0.0275(3) Uani 1 1 d . . . . .
H3 H 0.324526 0.560128 0.790740 0.033 Uiso 1 1 calc R U . . .
C4 C 0.27245(13) 0.74430(15) 0.78478(8) 0.0333(3) Uani 1 1 d . . . . .
H4 H 0.180731 0.708721 0.808226 0.040 Uiso 1 1 calc R U . . .
C5 C 0.32014(14) 0.88405(15) 0.76062(9) 0.0344(3) Uani 1 1 d . . . . .
H5 H 0.261249 0.944610 0.767468 0.041 Uiso 1 1 calc R U . . .
C6 C 0.45422(14) 0.93560(14) 0.72634(8) 0.0320(3) Uani 1 1 d . . . . .
H6 H 0.486274 1.031053 0.709037 0.038 Uiso 1 1 calc R U . . .
C7 C 0.54164(13) 0.84842(13) 0.71724(8) 0.0269(2) Uani 1 1 d . . . . .
H7 H 0.633858 0.885097 0.694439 0.032 Uiso 1 1 calc R U . . .
C8 C 0.80039(12) 0.53105(12) 0.72751(7) 0.0217(2) Uani 1 1 d . . . . .
H8 H 0.903394 0.585422 0.714676 0.026 Uiso 1 1 calc R U . . .
C9 C 0.82270(12) 0.48200(12) 0.81702(7) 0.0235(2) Uani 1 1 d . . . . .
C10 C 0.73915(12) 0.40212(12) 0.65537(7) 0.0226(2) Uani 1 1 d . . . . .
C11 C 0.76583(14) 0.27227(13) 0.66524(8) 0.0285(3) Uani 1 1 d . . . . .
H11 H 0.810940 0.260861 0.718967 0.034 Uiso 1 1 calc R U . . .
C12 C 0.72690(15) 0.15943(13) 0.59705(9) 0.0347(3) Uani 1 1 d . . . . .
H12 H 0.745613 0.071362 0.604542 0.042 Uiso 1 1 calc R U . . .
C13 C 0.66123(14) 0.17394(14) 0.51839(8) 0.0346(3) Uani 1 1 d . . . . .
H13 H 0.634172 0.096229 0.472004 0.041 Uiso 1 1 calc R U . . .
C14 C 0.63536(13) 0.30305(14) 0.50803(8) 0.0318(3) Uani 1 1 d . . . . .
H14 H 0.591290 0.314412 0.453973 0.038 Uiso 1 1 calc R U . . .
C15 C 0.67337(12) 0.41629(13) 0.57614(8) 0.0265(2) Uani 1 1 d . . . . .
H15 H 0.654191 0.504047 0.568412 0.032 Uiso 1 1 calc R U . . .
C16 C 0.69175(14) 0.34032(14) 0.93052(7) 0.0286(3) Uani 1 1 d . . . . .
C17 C 0.77670(17) 0.23322(16) 0.93026(10) 0.0413(3) Uani 1 1 d . . . . .
H17A H 0.881854 0.286114 0.925614 0.062 Uiso 1 1 calc R U . . .
H17B H 0.734829 0.155980 0.881022 0.062 Uiso 1 1 calc R U . . .
H17C H 0.767961 0.188789 0.983973 0.062 Uiso 1 1 calc R U . . .
C18 C 0.75565(17) 0.46279(16) 1.00605(8) 0.0388(3) Uani 1 1 d . . . . .
H18A H 0.695721 0.526671 1.007437 0.058 Uiso 1 1 calc R U . . .
H18B H 0.858514 0.520620 0.999112 0.058 Uiso 1 1 calc R U . . .
H18C H 0.753768 0.419794 1.060132 0.058 Uiso 1 1 calc R U . . .
C19 C 0.52752(16) 0.25836(17) 0.93610(9) 0.0420(3) Uani 1 1 d . . . . .
H19A H 0.487200 0.180312 0.887166 0.063 Uiso 1 1 calc R U . . .
H19B H 0.473006 0.327057 0.934575 0.063 Uiso 1 1 calc R U . . .
H19C H 0.516748 0.215008 0.990150 0.063 Uiso 1 1 calc R U . . .
C20 C 0.82642(12) 0.79292(11) 0.74796(7) 0.0209(2) Uani 1 1 d . . . . .
C21 C 0.90097(12) 0.86135(12) 0.68158(7) 0.0212(2) Uani 1 1 d . . . . .
C22 C 1.00245(12) 1.00463(12) 0.70048(7) 0.0237(2) Uani 1 1 d . . . . .
H22 H 1.052298 1.051626 0.655575 0.028 Uiso 1 1 calc R U . . .
C23 C 1.03244(12) 1.08039(12) 0.78354(8) 0.0253(2) Uani 1 1 d . . . . .
C24 C 0.95836(13) 1.00879(12) 0.84793(7) 0.0254(2) Uani 1 1 d . . . . .
H24 H 0.978847 1.059062 0.904983 0.030 Uiso 1 1 calc R U . . .
C25 C 0.85519(13) 0.86620(12) 0.83235(7) 0.0244(2) Uani 1 1 d . . . . .
C26 C 0.87622(12) 0.78639(12) 0.59104(7) 0.0222(2) Uani 1 1 d . . . . .
C27 C 0.75545(13) 0.78070(13) 0.53335(8) 0.0270(2) Uani 1 1 d . . . . .
H27 H 0.686266 0.824087 0.551956 0.032 Uiso 1 1 calc R U . . .
C28 C 0.73508(14) 0.71244(14) 0.44913(8) 0.0319(3) Uani 1 1 d . . . . .
H28 H 0.652671 0.709708 0.410435 0.038 Uiso 1 1 calc R U . . .
C29 C 0.83503(15) 0.64838(14) 0.42164(8) 0.0329(3) Uani 1 1 d . . . . .
H29 H 0.820210 0.599794 0.364429 0.039 Uiso 1 1 calc R U . . .
C30 C 0.95656(14) 0.65532(14) 0.47772(8) 0.0317(3) Uani 1 1 d . . . . .
H30 H 1.025873 0.612486 0.458638 0.038 Uiso 1 1 calc R U . . .
C31 C 0.97777(13) 0.72456(13) 0.56175(8) 0.0269(2) Uani 1 1 d . . . . .
H31 H 1.062204 0.729812 0.599570 0.032 Uiso 1 1 calc R U . . .
C32 C 1.14147(14) 1.23598(13) 0.80348(9) 0.0347(3) Uani 1 1 d . . . . .
H32A H 1.089444 1.305017 0.793654 0.052 Uiso 1 1 calc R U . . .
H32B H 1.220464 1.249957 0.765832 0.052 Uiso 1 1 calc R U . . .
H32C H 1.185216 1.253880 0.863894 0.052 Uiso 1 1 calc R U . . .
C33 C 0.77920(16) 0.79790(14) 0.90610(8) 0.0361(3) Uani 1 1 d . . . . .
H33A H 0.824234 0.728070 0.925562 0.054 Uiso 1 1 calc R U . . .
H33B H 0.673117 0.746197 0.886894 0.054 Uiso 1 1 calc R U . . .
H33C H 0.790810 0.874987 0.953853 0.054 Uiso 1 1 calc R U . . .

loop_
_atom_site_aniso_label
_atom_site_aniso_U_11
_atom_site_aniso_U_22
_atom_site_aniso_U_33
_atom_site_aniso_U_23
_atom_site_aniso_U_13
_atom_site_aniso_U_12
O1 0.0227(4) 0.0215(4) 0.0279(4) 0.0027(3) 0.0030(3) 0.0036(3)
O2 0.0248(4) 0.0449(5) 0.0342(5) 0.0093(4) -0.0011(4) 0.0086(4)
N1 0.0206(4) 0.0186(4) 0.0218(4) 0.0010(3) 0.0040(3) 0.0051(4)
N2 0.0238(5) 0.0287(5) 0.0205(5) 0.0032(4) 0.0021(4) 0.0087(4)
C1 0.0227(5) 0.0229(5) 0.0166(5) 0.0011(4) 0.0023(4) 0.0054(4)
C2 0.0216(5) 0.0258(6) 0.0191(5) 0.0012(4) 0.0014(4) 0.0073(4)
C3 0.0244(6) 0.0297(6) 0.0266(6) 0.0033(5) 0.0043(4) 0.0069(5)
C4 0.0237(6) 0.0413(7) 0.0358(7) 0.0041(5) 0.0078(5) 0.0116(5)
C5 0.0293(6) 0.0395(7) 0.0390(7) 0.0015(6) 0.0037(5) 0.0189(5)
C6 0.0322(6) 0.0301(6) 0.0359(7) 0.0059(5) 0.0038(5) 0.0135(5)
C7 0.0257(6) 0.0286(6) 0.0277(6) 0.0050(5) 0.0059(4) 0.0099(5)
C8 0.0204(5) 0.0209(5) 0.0231(5) 0.0021(4) 0.0048(4) 0.0061(4)
C9 0.0248(6) 0.0226(5) 0.0229(5) -0.0003(4) 0.0028(4) 0.0088(4)
C10 0.0221(5) 0.0206(5) 0.0232(5) 0.0008(4) 0.0075(4) 0.0045(4)
C11 0.0352(6) 0.0249(6) 0.0266(6) 0.0050(5) 0.0096(5) 0.0101(5)
C12 0.0451(7) 0.0211(6) 0.0376(7) 0.0028(5) 0.0161(6) 0.0088(5)
C13 0.0367(7) 0.0249(6) 0.0330(7) -0.0065(5) 0.0103(5) 0.0002(5)
C14 0.0281(6) 0.0332(7) 0.0266(6) -0.0025(5) 0.0022(5) 0.0030(5)
C15 0.0245(6) 0.0250(6) 0.0274(6) 0.0013(5) 0.0034(4) 0.0057(4)
C16 0.0341(6) 0.0323(6) 0.0232(6) 0.0076(5) 0.0075(5) 0.0143(5)
C17 0.0517(8) 0.0414(8) 0.0415(8) 0.0153(6) 0.0135(6) 0.0258(7)
C18 0.0528(8) 0.0445(8) 0.0221(6) 0.0043(5) 0.0042(5) 0.0206(7)
C19 0.0396(8) 0.0497(8) 0.0383(7) 0.0161(6) 0.0149(6) 0.0123(6)
C20 0.0194(5) 0.0186(5) 0.0231(5) 0.0003(4) 0.0014(4) 0.0052(4)
C21 0.0186(5) 0.0218(5) 0.0236(5) 0.0019(4) 0.0018(4) 0.0080(4)
C22 0.0210(5) 0.0222(5) 0.0271(6) 0.0038(4) 0.0033(4) 0.0060(4)
C23 0.0219(5) 0.0215(5) 0.0308(6) 0.0002(5) -0.0005(4) 0.0069(4)
C24 0.0268(6) 0.0239(6) 0.0239(6) -0.0034(4) -0.0014(4) 0.0094(5)
C25 0.0256(6) 0.0248(6) 0.0230(5) 0.0015(4) 0.0028(4) 0.0094(4)
C26 0.0227(5) 0.0190(5) 0.0219(5) 0.0031(4) 0.0047(4) 0.0031(4)
C27 0.0273(6) 0.0249(6) 0.0274(6) 0.0020(5) 0.0021(5) 0.0078(5)
C28 0.0357(7) 0.0305(6) 0.0243(6) 0.0028(5) -0.0018(5) 0.0060(5)
C29 0.0426(7) 0.0286(6) 0.0211(6) -0.0003(5) 0.0072(5) 0.0044(5)
C30 0.0345(7) 0.0297(6) 0.0303(6) 0.0019(5) 0.0136(5) 0.0089(5)
C31 0.0241(6) 0.0287(6) 0.0266(6) 0.0029(5) 0.0062(4) 0.0070(5)
C32 0.0338(7) 0.0244(6) 0.0373(7) -0.0016(5) -0.0002(5) 0.0015(5)
C33 0.0478(8) 0.0304(6) 0.0230(6) -0.0012(5) 0.0093(5) 0.0043(6)

loop_
_atom_type_symbol
_atom_type_description
_atom_type_scat_dispersion_real
_atom_type_scat_dispersion_imag
_atom_type_scat_source
C C 0.0181 0.0091 'International Tables Vol C Tables 4.2.6.8 and 6.1.1.4'
H H 0.0000 0.0000 'International Tables Vol C Tables 4.2.6.8 and 6.1.1.4'
N N 0.0311 0.0180 'International Tables Vol C Tables 4.2.6.8 and 6.1.1.4'
O O 0.0492 0.0322 'International Tables Vol C Tables 4.2.6.8 and 6.1.1.4'

loop_
_exptl_crystal_face_index_h
_exptl_crystal_face_index_k
_exptl_crystal_face_index_l
_exptl_crystal_face_perp_dist
0 0 1 0.0397
0 0 -1 0.0397
0 -1 0 0.0433
0 1 0 0.0433
1 0 0 0.0316
-1 0 0 0.0376
1 -1 0 0.0528
-1 1 0 0.0528
-1 0 1 0.0446
1 0 -1 0.0306
-1 -1 1 0.0470
1 0 1 0.0327
-1 0 -1 0.0327

loop_
_geom_angle_atom_site_label_1
_geom_angle_atom_site_label_2
_geom_angle_atom_site_label_3
_geom_angle
_geom_angle_site_symmetry_1
_geom_angle_site_symmetry_3
_geom_angle_publ_flag
C1 N1 C8 119.52(9) . . ?
C1 N1 C20 124.82(9) . . ?
C20 N1 C8 113.93(8) . . ?
C9 N2 H2 116.2(9) . . ?
C9 N2 C16 125.84(10) . . ?
C16 N2 H2 117.9(9) . . ?
O1 C1 N1 120.15(10) . . ?
O1 C1 C2 118.29(10) . . ?
N1 C1 C2 121.55(9) . . ?
C3 C2 C1 114.78(10) . . ?
C7 C2 C1 126.85(10) . . ?
C7 C2 C3 118.35(11) . . ?
C2 C3 H3 119.5 . . ?
C4 C3 C2 121.05(11) . . ?
C4 C3 H3 119.5 . . ?
C3 C4 H4 120.0 . . ?
C3 C4 C5 119.90(11) . . ?
C5 C4 H4 120.0 . . ?
C4 C5 H5 120.1 . . ?
C4 C5 C6 119.86(12) . . ?
C6 C5 H5 120.1 . . ?
C5 C6 H6 119.8 . . ?
C7 C6 C5 120.33(12) . . ?
C7 C6 H6 119.8 . . ?
C2 C7 H7 119.8 . . ?
C6 C7 C2 120.49(11) . . ?
C6 C7 H7 119.8 . . ?
N1 C8 H8 104.6 . . ?
N1 C8 C9 112.69(9) . . ?
N1 C8 C10 116.12(9) . . ?
C9 C8 H8 104.6 . . ?
C10 C8 H8 104.6 . . ?
C10 C8 C9 112.82(9) . . ?
O2 C9 N2 124.95(11) . . ?
O2 C9 C8 119.13(10) . . ?
N2 C9 C8 115.91(9) . . ?
C11 C10 C8 119.09(10) . . ?
C15 C10 C8 121.73(10) . . ?
C15 C10 C11 118.71(10) . . ?
C10 C11 H11 119.8 . . ?
C12 C11 C10 120.42(12) . . ?
C12 C11 H11 119.8 . . ?
C11 C12 H12 119.7 . . ?
C13 C12 C11 120.66(12) . . ?
C13 C12 H12 119.7 . . ?
C12 C13 H13 120.4 . . ?
C12 C13 C14 119.18(11) . . ?
C14 C13 H13 120.4 . . ?
C13 C14 H14 119.8 . . ?
C13 C14 C15 120.50(12) . . ?
C15 C14 H14 119.8 . . ?
C10 C15 C14 120.53(11) . . ?
C10 C15 H15 119.7 . . ?
C14 C15 H15 119.7 . . ?
N2 C16 C17 109.95(10) . . ?
N2 C16 C18 110.21(10) . . ?
N2 C16 C19 106.17(10) . . ?
C18 C16 C17 110.62(11) . . ?
C19 C16 C17 109.79(11) . . ?
C19 C16 C18 110.00(11) . . ?
C16 C17 H17A 109.5 . . ?
C16 C17 H17B 109.5 . . ?
C16 C17 H17C 109.5 . . ?
H17A C17 H17B 109.5 . . ?
H17A C17 H17C 109.5 . . ?
H17B C17 H17C 109.5 . . ?
C16 C18 H18A 109.5 . . ?
C16 C18 H18B 109.5 . . ?
C16 C18 H18C 109.5 . . ?
H18A C18 H18B 109.5 . . ?
H18A C18 H18C 109.5 . . ?
H18B C18 H18C 109.5 . . ?
C16 C19 H19A 109.5 . . ?
C16 C19 H19B 109.5 . . ?
C16 C19 H19C 109.5 . . ?
H19A C19 H19B 109.5 . . ?
H19A C19 H19C 109.5 . . ?
H19B C19 H19C 109.5 . . ?
C21 C20 N1 119.19(9) . . ?
C25 C20 N1 120.08(10) . . ?
C25 C20 C21 120.64(10) . . ?
C20 C21 C26 122.52(10) . . ?
C22 C21 C20 118.99(10) . . ?
C22 C21 C26 118.49(10) . . ?
C21 C22 H22 119.2 . . ?
C23 C22 C21 121.60(10) . . ?
C23 C22 H22 119.2 . . ?
C22 C23 C32 121.38(11) . . ?
C24 C23 C22 117.94(10) . . ?
C24 C23 C32 120.68(11) . . ?
C23 C24 H24 118.6 . . ?
C23 C24 C25 122.73(11) . . ?
C25 C24 H24 118.6 . . ?
C20 C25 C33 122.91(10) . . ?
C24 C25 C20 118.09(10) . . ?
C24 C25 C33 119.00(10) . . ?
C27 C26 C21 121.55(10) . . ?
C31 C26 C21 119.93(10) . . ?
C31 C26 C27 118.49(10) . . ?
C26 C27 H27 119.6 . . ?
C28 C27 C26 120.88(11) . . ?
C28 C27 H27 119.6 . . ?
C27 C28 H28 120.0 . . ?
C29 C28 C27 119.91(12) . . ?
C29 C28 H28 120.0 . . ?
C28 C29 H29 120.1 . . ?
C30 C29 C28 119.81(11) . . ?
C30 C29 H29 120.1 . . ?
C29 C30 H30 119.8 . . ?
C29 C30 C31 120.35(11) . . ?
C31 C30 H30 119.8 . . ?
C26 C31 H31 119.7 . . ?
C30 C31 C26 120.53(11) . . ?
C30 C31 H31 119.7 . . ?
C23 C32 H32A 109.5 . . ?
C23 C32 H32B 109.5 . . ?
C23 C32 H32C 109.5 . . ?
H32A C32 H32B 109.5 . . ?
H32A C32 H32C 109.5 . . ?
H32B C32 H32C 109.5 . . ?
C25 C33 H33A 109.5 . . ?
C25 C33 H33B 109.5 . . ?
C25 C33 H33C 109.5 . . ?
H33A C33 H33B 109.5 . . ?
H33A C33 H33C 109.5 . . ?
H33B C33 H33C 109.5 . . ?

loop_
_geom_bond_atom_site_label_1
_geom_bond_atom_site_label_2
_geom_bond_distance
_geom_bond_site_symmetry_2
_geom_bond_publ_flag
O1 C1 1.2346(13) . ?
O2 C9 1.2269(14) . ?
N1 C1 1.3678(14) . ?
N1 C8 1.4905(14) . ?
N1 C20 1.4506(13) . ?
N2 H2 0.877(15) . ?
N2 C9 1.3407(15) . ?
N2 C16 1.4803(15) . ?
C1 C2 1.5090(15) . ?
C2 C3 1.4013(16) . ?
C2 C7 1.3953(16) . ?
C3 H3 0.9500 . ?
C3 C4 1.3836(17) . ?
C4 H4 0.9500 . ?
C4 C5 1.3836(19) . ?
C5 H5 0.9500 . ?
C5 C6 1.3883(18) . ?
C6 H6 0.9500 . ?
C6 C7 1.3872(17) . ?
C7 H7 0.9500 . ?
C8 H8 1.0000 . ?
C8 C9 1.5472(15) . ?
C8 C10 1.5264(15) . ?
C10 C11 1.3931(16) . ?
C10 C15 1.3888(16) . ?
C11 H11 0.9500 . ?
C11 C12 1.3885(17) . ?
C12 H12 0.9500 . ?
C12 C13 1.382(2) . ?
C13 H13 0.9500 . ?
C13 C14 1.3838(19) . ?
C14 H14 0.9500 . ?
C14 C15 1.3906(17) . ?
C15 H15 0.9500 . ?
C16 C17 1.5262(17) . ?
C16 C18 1.5250(18) . ?
C16 C19 1.5242(18) . ?
C17 H17A 0.9800 . ?
C17 H17B 0.9800 . ?
C17 H17C 0.9800 . ?
C18 H18A 0.9800 . ?
C18 H18B 0.9800 . ?
C18 H18C 0.9800 . ?
C19 H19A 0.9800 . ?
C19 H19B 0.9800 . ?
C19 H19C 0.9800 . ?
C20 C21 1.4039(15) . ?
C20 C25 1.4022(15) . ?
C21 C22 1.3954(15) . ?
C21 C26 1.4958(15) . ?
C22 H22 0.9500 . ?
C22 C23 1.3922(16) . ?
C23 C24 1.3884(17) . ?
C23 C32 1.5109(16) . ?
C24 H24 0.9500 . ?
C24 C25 1.3939(16) . ?
C25 C33 1.5059(16) . ?
C26 C27 1.3959(16) . ?
C26 C31 1.3930(16) . ?
C27 H27 0.9500 . ?
C27 C28 1.3887(17) . ?
C28 H28 0.9500 . ?
C28 C29 1.3842(19) . ?
C29 H29 0.9500 . ?
C29 C30 1.3836(19) . ?
C30 H30 0.9500 . ?
C30 C31 1.3886(17) . ?
C31 H31 0.9500 . ?
C32 H32A 0.9800 . ?
C32 H32B 0.9800 . ?
C32 H32C 0.9800 . ?
C33 H33A 0.9800 . ?
C33 H33B 0.9800 . ?
C33 H33C 0.9800 . ?

loop_
_geom_hbond_atom_site_label_D
_geom_hbond_atom_site_label_H
_geom_hbond_atom_site_label_A
_geom_hbond_distance_DH
_geom_hbond_distance_HA
_geom_hbond_distance_DA
_geom_hbond_angle_DHA
_geom_hbond_site_symmetry_A
_geom_hbond_publ_flag
N2 H2 O1 0.877(15) 2.016(15) 2.7873(13) 146.1(13) . yes

loop_
_geom_torsion_atom_site_label_1
_geom_torsion_atom_site_label_2
_geom_torsion_atom_site_label_3
_geom_torsion_atom_site_label_4
_geom_torsion
_geom_torsion_site_symmetry_1
_geom_torsion_site_symmetry_2
_geom_torsion_site_symmetry_3
_geom_torsion_site_symmetry_4
_geom_torsion_publ_flag
O1 C1 C2 C3 20.74(14) . . . . ?
O1 C1 C2 C7 -157.48(11) . . . . ?
N1 C1 C2 C3 -158.27(10) . . . . ?
N1 C1 C2 C7 23.50(17) . . . . ?
N1 C8 C9 O2 -112.83(11) . . . . ?
N1 C8 C9 N2 68.27(12) . . . . ?
N1 C8 C10 C11 -158.16(10) . . . . ?
N1 C8 C10 C15 29.76(14) . . . . ?
N1 C20 C21 C22 -177.71(9) . . . . ?
N1 C20 C21 C26 2.12(15) . . . . ?
N1 C20 C25 C24 177.22(10) . . . . ?
N1 C20 C25 C33 -3.09(17) . . . . ?
C1 N1 C8 C9 -76.34(12) . . . . ?
C1 N1 C8 C10 55.98(13) . . . . ?
C1 N1 C20 C21 -115.36(12) . . . . ?
C1 N1 C20 C25 68.03(14) . . . . ?
C1 C2 C3 C4 -179.22(11) . . . . ?
C1 C2 C7 C6 178.17(11) . . . . ?
C2 C3 C4 C5 0.83(19) . . . . ?
C3 C2 C7 C6 0.00(17) . . . . ?
C3 C4 C5 C6 0.0(2) . . . . ?
C4 C5 C6 C7 -0.9(2) . . . . ?
C5 C6 C7 C2 0.84(18) . . . . ?
C7 C2 C3 C4 -0.83(17) . . . . ?
C8 N1 C1 O1 -3.23(15) . . . . ?
C8 N1 C1 C2 175.77(9) . . . . ?
C8 N1 C20 C21 79.79(12) . . . . ?
C8 N1 C20 C25 -96.82(12) . . . . ?
C8 C10 C11 C12 -172.46(10) . . . . ?
C8 C10 C15 C14 171.94(10) . . . . ?
C9 N2 C16 C17 -60.21(15) . . . . ?
C9 N2 C16 C18 61.99(15) . . . . ?
C9 N2 C16 C19 -178.91(11) . . . . ?
C9 C8 C10 C11 -25.91(14) . . . . ?
C9 C8 C10 C15 162.02(10) . . . . ?
C10 C8 C9 O2 113.25(12) . . . . ?
C10 C8 C9 N2 -65.65(12) . . . . ?
C10 C11 C12 C13 0.02(19) . . . . ?
C11 C10 C15 C14 -0.17(17) . . . . ?
C11 C12 C13 C14 0.41(19) . . . . ?
C12 C13 C14 C15 -0.72(19) . . . . ?
C13 C14 C15 C10 0.60(18) . . . . ?
C15 C10 C11 C12 -0.14(17) . . . . ?
C16 N2 C9 O2 -0.79(18) . . . . ?
C16 N2 C9 C8 178.04(10) . . . . ?
C20 N1 C1 O1 -167.30(10) . . . . ?
C20 N1 C1 C2 11.70(16) . . . . ?
C20 N1 C8 C9 89.39(11) . . . . ?
C20 N1 C8 C10 -138.29(9) . . . . ?
C20 C21 C22 C23 0.66(16) . . . . ?
C20 C21 C26 C27 81.97(14) . . . . ?
C20 C21 C26 C31 -100.21(13) . . . . ?
C21 C20 C25 C24 0.65(16) . . . . ?
C21 C20 C25 C33 -179.66(11) . . . . ?
C21 C22 C23 C24 0.23(16) . . . . ?
C21 C22 C23 C32 -179.48(11) . . . . ?
C21 C26 C27 C28 179.11(11) . . . . ?
C21 C26 C31 C30 -179.67(10) . . . . ?
C22 C21 C26 C27 -98.20(13) . . . . ?
C22 C21 C26 C31 79.62(13) . . . . ?
C22 C23 C24 C25 -0.72(17) . . . . ?
C23 C24 C25 C20 0.28(17) . . . . ?
C23 C24 C25 C33 -179.42(11) . . . . ?
C25 C20 C21 C22 -1.11(16) . . . . ?
C25 C20 C21 C26 178.71(10) . . . . ?
C26 C21 C22 C23 -179.17(10) . . . . ?
C26 C27 C28 C29 0.29(18) . . . . ?
C27 C26 C31 C30 -1.78(17) . . . . ?
C27 C28 C29 C30 -1.34(18) . . . . ?
C28 C29 C30 C31 0.82(18) . . . . ?
C29 C30 C31 C26 0.76(18) . . . . ?
C31 C26 C27 C28 1.26(17) . . . . ?
C32 C23 C24 C25 178.99(11) . . . . ?

loop_
_exptl_oxdiff_crystal_face_indexfrac_h
_exptl_oxdiff_crystal_face_indexfrac_k
_exptl_oxdiff_crystal_face_indexfrac_l
_exptl_oxdiff_crystal_face_x
_exptl_oxdiff_crystal_face_y
_exptl_oxdiff_crystal_face_z
-0.0001 0.0003 0.9986 0.0402 0.0773 -0.0477
0.0001 -0.0003 -0.9986 -0.0402 -0.0773 0.0477
-0.0000 -0.9985 0.0002 0.0327 0.0519 0.1576
0.0000 0.9985 -0.0002 -0.0327 -0.0519 -0.1576
0.9988 0.0006 0.0002 0.1350 -0.0836 -0.0643
-0.9988 -0.0006 -0.0002 -0.1350 0.0836 0.0643
0.9987 -0.9980 0.0004 0.1676 -0.0317 0.0933
-0.9987 0.9980 -0.0004 -0.1676 0.0317 -0.0933
-0.9988 -0.0003 0.9983 -0.0948 0.1608 0.0166
0.9988 0.0003 -0.9983 0.0948 -0.1608 -0.0166
-0.9988 -0.9988 0.9985 -0.0622 0.2127 0.1742
0.9987 0.0008 0.9988 0.1751 -0.0063 -0.1120
-0.9987 -0.0008 -0.9988 -0.1751 0.0063 0.1120
